data_7227041
loop_
_publ_author_name
'Harrison, William T. A.'
'Nenoff, Tina M.'
'Eddy, Michael, M.'
'Martin, Theresa E.'
'Stucky, Galen, D.'

_publ_section_title
;
 Organic templates in zincophosphates synthesis :
 Zn5(PO4)2(HPO4)4.H2O.2H2N2C6H12, containing two distinct eight-ring
 channels and Zn3(PO4)(HPO4)2.HN2C6H12, containing tetrahedral three-rings
 and Zn-N bonds
;
_journal_name_full 'Journal of Materials Chemistry'
_journal_page_first 1127
_journal_page_last 1134
_journal_paper_doi 10.1039/JM9920201127
_journal_volume 2
_journal_year 1992
_chemical_formula_sum 'C12 H34 N4 O25 P6 Zn5'
_chemical_formula_weight 1147.14
_space_group_IT_number 2
_symmetry_cell_setting triclinic
_symmetry_Int_Tables_number 2
_symmetry_space_group_name_Hall '-P 1'
_symmetry_space_group_name_H-M 'P -1'
_cell_angle_alpha 85.406(5)
_cell_angle_beta 85.029(5)
_cell_angle_gamma 114.485(5)
_cell_formula_units_Z 2
_cell_length_a 9.366(1)
_cell_length_b 9.882(1)
_cell_length_c 19.183(2)
_cell_volume 1596.5(3)
_diffrn_ambient_temperature 298
_diffrn_radiation_probe x-ray
_diffrn_radiation_type MoK\a
_diffrn_radiation_wavelength 0.71073
_exptl_absorpt_coefficient_mu 4.198
_exptl_crystal_density_diffrn 2.386
_refine_ls_number_reflns 4095
_refine_ls_R_factor_gt 0.0711
_refine_ls_wR_factor_gt 0.0755
_cod_data_source_file J-Mater-Chem-1992-2-1127-1134-1.cif
_cod_data_source_block 1
_cod_depositor_comments
;
y atomic coordinate for O14 changed from 0.304 to 0.804
but it is still obviously uncorrect from the P3-O14 distance.
Other coordinate errors detected...        
;
_cod_original_formula_sum 'H34 C12 N4 O25 P6 Zn5'
_cod_database_code 7227041

loop_
_symmetry_equiv_pos_site_id
_symmetry_equiv_pos_as_xyz
1 x,y,z
2 -x,-y,-z

loop_
_atom_site_label
_atom_site_type_symbol
_atom_site_thermal_displace_type
_atom_site_fract_x
_atom_site_fract_y
_atom_site_fract_z
_atom_site_occupancy
_atom_site_U_iso_or_equiv
_atom_site_calc_flag
_atom_site_refinement_flags
_atom_site_disorder_assembly
_atom_site_disorder_group
Zn1 Zn Uiso 0.7460(2) 0.4593(2) 0.66678(8) 1.000 0.0168 . . . .
Zn2 Zn Uiso 0.3608(2) 0.0603(2) 0.81849(7) 1.000 0.0156 . . . .
Zn3 Zn Uiso 1.1117(2) 1.1255(2) 0.56979(7) 1.000 0.0155 . . . .
Zn4 Zn Uiso 0.6670(2) 0.6649(2) 0.94415(8) 1.000 0.0212 . . . .
Zn5 Zn Uiso 0.7914(2) 0.8862(2) 0.73017(8) 1.000 0.0211 . . . .
P1 P Uiso 0.3902(3) 0.2411(4) 0.6745(2) 1.000 0.0155 . . . .
P2 P Uiso 0.4327(3) 0.3509(3) 0.8988(2) 1.000 0.0158 . . . .
P3 P Uiso 1.0010(3) 0.8160(4) 0.8407(2) 1.000 0.0156 . . . .
P4 P Uiso 0.8501(4) 0.1915(4) 0.6537(2) 1.000 0.0175 . . . .
P5 P Uiso 0.4794(3) -0.2107(4) 0.8493(2) 1.000 0.0166 . . . .
P6 P Uiso 0.8580(3) 0.7784(3) 0.5873(2) 1.000 0.0128 . . . .
O1 O Uiso 0.7290(10) 0.5130(10) 0.7641(5) 1.000 0.0327 . . . .
O2 O Uiso 0.8640(10) 0.3398(9) 0.6744(5) 1.000 0.0221 . . . .
O3 O Uiso 0.8885(9) 0.6358(9) 0.6030(4) 1.000 0.0152 . . . .
O4 O Uiso 0.5380(10) 0.3760(10) 0.6382(5) 1.000 0.0251 . . . .
O5 O Uiso 0.1330(10) -0.0300(10) 0.8417(5) 1.000 0.0240 . . . .
O6 O Uiso 0.4419(9) 0.1410(10) 0.7211(4) 1.000 0.0158 . . . .
O7 O Uiso 0.4583(9) 0.2106(9) 0.8822(5) 1.000 0.0186 . . . .
O8 O Uiso 0.4210(10) -0.0900(10) 0.8563(7) 1.000 0.0396 . . . .
O9 O Uiso 0.2920(10) 0.1620(10) 0.6215(4) 1.000 0.0245 . . . .
O10 O Uiso 0.9580(10) 0.2100(10) 0.5879(5) 1.000 0.0235 . . . .
O11 O Uiso 0.7705(9) 0.7609(9) 0.5221(4) 1.000 0.0176 . . . .
O12 O Uiso 1.0192(9) 0.9121(9) 0.5739(5) 1.000 0.0206 . . . .
O13 O Uiso 0.5811(9) 0.4589(9) 0.9256(5) 1.000 0.0217 . . . .
O14 O Uiso 0.9290(9) 0.8040(10) 0.9576(4) 1.000 0.0200 . . . .
O15 O Uiso 0.543(2) 0.7690(10) 0.9166(6) 1.000 0.0398 . . . .
O16 O Uiso 0.8900(10) 0.7730(10) 0.7070(6) 1.000 0.0387 . . . .
O17 O Uiso 0.7466(9) 0.7840(10) 0.6488(4) 1.000 0.0195 . . . .
O18 O Uiso 0.8750(10) 0.1000(10) 0.7150(5) 1.000 0.0267 . . . .
O19 O Uiso 0.9160(10) 0.7980(10) 0.7767(5) 1.000 0.0321 . . . .
O20 O Uiso 0.588(2) 0.815(2) 0.7857(8) 1.000 0.0547 . . . .
O21 O Uiso 0.2860(10) 0.2980(10) 0.7220(5) 1.000 0.0231 . . . .
O22 O Uiso 0.3980(10) 0.4190(10) 0.8321(5) 1.000 0.0263 . . . .
O23 O Uiso 1.0660(10) 0.6930(10) 0.838(5) 1.000 0.0412 . . . .
O24 O Uiso 0.6750(10) 0.1040(10) 0.6342(5) 1.000 0.0226 . . . .
O25 O Uiso 0.3280(10) -0.3570(10) 0.8433(7) 1.000 0.0347 . . . .
N1 N Uiso 0.0000(10) 0.7690(10) 0.0720(6) 1.000 0.0188 . . . .
N2 N Uiso 0.2670(10) 0.7810(10) 0.0830(6) 1.000 0.0200 . . . .
C1 C Uiso 0.020(2) 0.765(2) 0.1473(7) 1.000 0.0301 . . . .
C2 C Uiso 0.012(2) 0.638(2) 0.0427(8) 1.000 0.0294 . . . .
C3 C Uiso 0.1230(10) 0.913(2) 0.0307(8) 1.000 0.0265 . . . .
C4 C Uiso 0.1940(10) 0.795(2) 0.1532(7) 1.000 0.0255 . . . .
C5 C Uiso 0.170(2) 0.6360(10) 0.0592(8) 1.000 0.0246 . . . .
C6 C Uiso 0.285(2) 0.907(2) 0.0286(8) 1.000 0.0276 . . . .
N3 N Uiso 0.5420(10) 0.3090(10) 0.4288(6) 1.000 0.0202 . . . .
N4 N Uiso 0.8150(10) 0.3280(10) 0.4144(6) 1.000 0.0171 . . . .
C7 C Uiso 0.5410(10) 0.1640(10) 0.4629(7) 1.000 0.0163 . . . .
C8 C Uiso 0.5980(10) 0.330(2) 0.3518(7) 1.000 0.0278 . . . .
C9 C Uiso 0.6420(10) 0.435(2) 0.4648(8) 1.000 0.0241 . . . .
C10 C Uiso 0.7060(10) 0.1700(10) 0.4428(8) 1.000 0.0255 . . . .
C11 C Uiso 0.776(2) 0.367(2) 0.3443(8) 1.000 0.0357 . . . .
C12 C Uiso 0.8060(10) 0.430(2) 0.4649(8) 1.000 0.0236 . . . .

loop_
_atom_type_symbol
_atom_type_description
_atom_type_scat_dispersion_real
_atom_type_scat_dispersion_imag
_atom_type_scat_source
C C 0.0033 0.0016 ' International Tables Vol C Tables 4.2.6.8 and 6.1.1.4'
N N 0.0061 0.0033 ' International Tables Vol C Tables 4.2.6.8 and 6.1.1.4'
O O 0.0106 0.0060 ' International Tables Vol C Tables 4.2.6.8 and 6.1.1.4'
P P 0.1023 0.0942 ' International Tables Vol C Tables 4.2.6.8 and 6.1.1.4'
Zn Zn 0.2839 1.4301 ' International Tables Vol C Tables 4.2.6.8 and 6.1.1.4'

loop_
_geom_angle_atom_site_label_1
_geom_angle_atom_site_label_2
_geom_angle_atom_site_label_3
_geom_angle
_geom_angle_site_symmetry_1
_geom_angle_site_symmetry_2
_geom_angle_site_symmetry_3
_geom_angle_publ_flag
O1 Zn1 O2 102.7(4) . . . yes
O1 Zn1 O3 109.8(4) . . . yes
O1 Zn1 O4 108.7(4) . . . yes
O2 Zn1 O3 103.5(4) . . . yes
O2 Zn1 O4 120.3(4) . . . yes
O3 Zn1 O4 111.3(4) . . . yes
O5 Zn2 O6 116.1(4) . . . yes
O5 Zn2 O7 110.0(4) . . . yes
O5 Zn2 O8 103.7(4) . . . yes
O6 Zn2 O7 111.4(4) . . . yes
O6 Zn2 O8 115.9(5) . . . yes
O7 Zn2 O8 98.1(4) . . . yes
O10 Zn3 O12 114.2(4) 1_565 . . yes
O9 Zn3 O12 101.9(4) 1_665 . . yes
O11 Zn3 O12 115.9(4) 2_776 . . yes
O9 Zn3 O10 124.2(4) 1_665 . 1_565 yes
O10 Zn3 O11 102.1(4) 1_565 . 2_776 yes
O9 Zn3 O11 98.3(4) 1_665 . 2_776 yes
O13 Zn4 O14 124.2(4) . . . yes
O13 Zn4 O15 113.5(4) . . . yes
O14 Zn4 O15 118.7(4) . . . yes
O16 Zn5 O17 60.1(5) . . . yes
O16 Zn5 O19 43.8(5) . . . yes
O16 Zn5 O20 125.3(6) . . . yes
O16 Zn5 O18 127.3(4) . . 1_565 yes
O17 Zn5 O19 102.7(4) . . . yes
O17 Zn5 O20 103.5(6) . . . yes
O17 Zn5 O18 116.9(4) . . 1_565 yes
O19 Zn5 O20 108.2(6) . . . yes
O18 Zn5 O19 117.5(4) 1_565 . . yes
O18 Zn5 O20 107.1(6) 1_565 . . yes
O4 P1 O6 108.5(5) . . . yes
O4 P1 O9 110.3(5) . . . yes
O4 P1 O21 109.1(5) . . . yes
O6 P1 O9 113.2(5) . . . yes
O6 P1 O21 109.3(5) . . . yes
O9 P1 O21 106.5(6) . . . yes
O7 P2 O13 108.0(5) . . . yes
O7 P2 O22 108.5(5) . . . yes
O13 P2 O22 112.5(5) . . . yes
O19 P3 O23 102(3) . . . yes
O5 P3 O19 115.2(6) 1_665 . . yes
O5 P3 O23 111.5(7) 1_665 . . yes
O2 P4 O10 112.1(6) . . . yes
O2 P4 O18 110.2(6) . . . yes
O2 P4 O24 107.4(6) . . . yes
O10 P4 O18 112.4(6) . . . yes
O10 P4 O24 105.2(6) . . . yes
O18 P4 O24 109.2(5) . . . yes
O8 P5 O25 105.3(6) . . . yes
O8 P5 O15 107.0(7) . . 1_545 yes
O8 P5 O20 114.4(9) . . 1_545 yes
O15 P5 O25 109.2(7) 1_545 . . yes
O20 P5 O25 106.1(9) 1_545 . . yes
O15 P5 O20 114.4(10) 1_545 . 1_545 yes
O3 P6 O11 108.0(5) . . . yes
O3 P6 O12 106.8(5) . . . yes
O3 P6 O17 108.8(5) . . . yes
O11 P6 O12 111.6(5) . . . yes
O11 P6 O17 106.8(5) . . . yes
O12 P6 O17 114.6(5) . . . yes
Zn1 O2 P4 136.8(6) . . . yes
Zn1 O3 P6 123.8(5) . . . yes
Zn1 O4 P1 128.4(6) . . . yes
Zn2 O5 P3 135.4(6) . . 1_445 yes
Zn2 O6 P1 126.5(6) . . . yes
Zn2 O7 P2 131.4(6) . . . yes
Zn2 O8 P5 152.9(9) . . . yes
Zn3 O9 P1 149.2(6) 1_445 . . yes
Zn3 O10 P4 129.7(6) 1_545 . . yes
Zn3 O11 P6 119.3(5) 2_776 . . yes
Zn3 O12 P6 140.4(6) . . . yes
Zn4 O13 P2 136.7(6) . . . yes
Zn4 O15 P5 133.2(8) . . 1_565 yes
Zn5 O16 O19 74.7(6) . . . yes
Zn5 O17 P6 130.5(6) . . . yes
Zn5 O18 P4 125.5(6) 1_545 . . yes
Zn5 O19 P3 138.0(6) . . . yes
Zn5 O19 O16 61.5(5) . . . yes
P3 O19 O16 157.0(9) . . . yes
Zn5 O20 P5 155.5(12) . . 1_565 yes
C1 N1 C2 110.8(12) . . . yes
C1 N1 C3 110.5(11) . . . yes
C2 N1 C3 109.7(11) . . . yes
C4 N2 C5 110.7(11) . . . yes
C4 N2 C6 110.8(11) . . . yes
C5 N2 C6 109.5(11) . . . yes
C7 N3 C9 109.2(10) . . . yes
C8 N3 C9 112.5(11) . . . yes
C7 N3 C8 109.1(10) . . . yes
C10 N4 C11 109.7(11) . . . yes
C11 N4 C12 111.9(11) . . . yes
C10 N4 C12 110.1(11) . . . yes
N1 C1 C4 107.9(12) . . . yes
N1 C2 C5 107.8(12) . . . yes
N1 C3 C6 108.0(12) . . . yes
N2 C4 C1 107.9(11) . . . yes
N2 C5 C2 108.0(12) . . . yes
N2 C6 C3 107.4(13) . . . yes
N3 C7 C10 107.5(9) . . . yes
N3 C8 C11 107.0(11) . . . yes
N3 C9 C12 107.6(12) . . . yes
N4 C10 C7 107.7(8) . . . yes
N4 C11 C8 108.3(12) . . . yes
N4 C12 C9 107.6(12) . . . yes

loop_
_geom_bond_atom_site_label_1
_geom_bond_atom_site_label_2
_geom_bond_distance
_geom_bond_site_symmetry_1
_geom_bond_site_symmetry_2
_geom_bond_publ_flag
Zn1 O1 1.992(10) . . yes
Zn1 O2 1.929(10) . . yes
Zn1 O3 1.941(8) . . yes
Zn1 O4 1.924(10) . . yes
Zn2 O5 1.934(10) . . yes
Zn2 O6 1.928(8) . . yes
Zn2 O7 1.973(9) . . yes
Zn2 O8 1.909(10) . . yes
Zn3 O12 1.911(8) . . yes
Zn3 O10 1.961(10) . 1_565 yes
Zn3 O9 1.952(10) . 1_665 yes
Zn3 O11 1.976(8) . 2_776 yes
Zn4 O13 1.930(8) . . yes
Zn4 O14 2.313(9) . . yes
Zn4 O15 1.923(17) . . yes
Zn5 O16 1.780(10) . . yes
Zn5 O17 1.910(8) . . yes
Zn5 O19 1.954(10) . . yes
Zn5 O20 1.917(19) . . yes
Zn5 O18 1.911(9) . 1_565 yes
P1 O4 1.527(10) . . yes
P1 O6 1.531(9) . . yes
P1 O9 1.478(9) . . yes
P1 O21 1.575(10) . . yes
P2 O7 1.554(9) . . yes
P2 O13 1.522(9) . . yes
P2 O22 1.520(10) . . yes
P3 O19 1.503(10) . . yes
P3 O23 1.571(15) . . yes
P3 O5 1.515(10) . 1_665 yes
P4 O2 1.505(9) . . yes
P4 O10 1.496(10) . . yes
P4 O18 1.519(10) . . yes
P4 O24 1.600(11) . . yes
P5 O8 1.515(10) . . yes
P5 O25 1.572(10) . . yes
P5 O15 1.501(15) . 1_545 yes
P5 O20 1.452(17) . 1_545 yes
P6 O3 1.562(9) . . yes
P6 O11 1.536(9) . . yes
P6 O12 1.522(9) . . yes
P6 O17 1.526(9) . . yes
O16 O19 1.403(15) . . yes
N1 C1 1.472(18) . . yes
N1 C2 1.49(2) . . yes
N1 C3 1.51(2) . . yes
N2 C4 1.500(17) . . yes
N2 C5 1.478(14) . . yes
N2 C6 1.50(2) . . yes
N3 C7 1.523(14) . . yes
N3 C8 1.492(17) . . yes
N3 C9 1.48(2) . . yes
N4 C11 1.49(2) . . yes
N4 C12 1.475(19) . . yes
N4 C10 1.491(14) . . yes
C1 C4 1.55(2) . . no
C2 C5 1.55(3) . . no
C3 C6 1.54(2) . . no
C7 C10 1.535(15) . . no
C8 C11 1.54(2) . . no
C9 C12 1.557(18) . . no

loop_
_geom_torsion_atom_site_label_1
_geom_torsion_atom_site_label_2
_geom_torsion_atom_site_label_3
_geom_torsion_atom_site_label_4
_geom_torsion
_geom_torsion_site_symmetry_1
_geom_torsion_site_symmetry_2
_geom_torsion_site_symmetry_3
_geom_torsion_site_symmetry_4
_geom_torsion_publ_flag
O1 Zn1 O2 P4 131.9(9) . . . . no
O3 Zn1 O2 P4 -113.9(9) . . . . no
O4 Zn1 O2 P4 11.1(11) . . . . no
O1 Zn1 O3 P6 -62.4(7) . . . . no
O2 Zn1 O3 P6 -171.4(6) . . . . no
O4 Zn1 O3 P6 58.0(7) . . . . no
O1 Zn1 O4 P1 -56.9(8) . . . . no
O2 Zn1 O4 P1 60.9(9) . . . . no
O3 Zn1 O4 P1 -178.0(7) . . . . no
O6 Zn2 O5 P3 86.5(9) . . . 1_445 no
O7 Zn2 O5 P3 -145.9(8) . . . 1_445 no
O8 Zn2 O5 P3 -41.8(10) . . . 1_445 no
O5 Zn2 O6 P1 46.6(8) . . . . no
O7 Zn2 O6 P1 -80.3(7) . . . . no
O8 Zn2 O6 P1 168.7(6) . . . . no
O5 Zn2 O7 P2 -55.8(8) . . . . no
O6 Zn2 O7 P2 74.3(8) . . . . no
O8 Zn2 O7 P2 -163.7(8) . . . . no
O5 Zn2 O8 P5 107.2(14) . . . . no
O6 Zn2 O8 P5 -21.3(16) . . . . no
O7 Zn2 O8 P5 -139.9(14) . . . . no
O10 Zn3 O12 P6 -0.1(11) 1_565 . . . no
O9 Zn3 O12 P6 136.3(9) 1_665 . . . no
O11 Zn3 O12 P6 -118.3(9) 2_776 . . . no
O12 Zn3 O10 P4 65.2(8) . . 1_565 1_565 no
O12 Zn3 O9 P1 -136.1(11) . . 1_665 1_665 no
O12 Zn3 O11 P6 60.8(7) . . 2_776 2_776 no
O14 Zn4 O13 P2 -163.2(7) . . . . no
O15 Zn4 O13 P2 -5.1(10) . . . . no
O13 Zn4 O15 P5 -51.9(12) . . . 1_565 no
O14 Zn4 O15 P5 107.6(10) . . . 1_565 no
O17 Zn5 O16 O19 -164.9(7) . . . . no
O20 Zn5 O16 O19 -79.4(9) . . . . no
O18 Zn5 O16 O19 92.6(7) 1_565 . . . no
O16 Zn5 O17 P6 -50.1(7) . . . . no
O19 Zn5 O17 P6 -60.8(8) . . . . no
O20 Zn5 O17 P6 -173.3(8) . . . . no
O18 Zn5 O17 P6 69.4(8) 1_565 . . . no
O16 Zn5 O19 P3 164.3(12) . . . . no
O17 Zn5 O19 P3 177.7(9) . . . . no
O17 Zn5 O19 O16 13.4(6) . . . . no
O20 Zn5 O19 P3 -73.3(11) . . . . no
O20 Zn5 O19 O16 122.4(8) . . . . no
O18 Zn5 O19 P3 48.0(11) 1_565 . . . no
O18 Zn5 O19 O16 -116.3(6) 1_565 . . . no
O16 Zn5 O20 P5 102(3) . . . 1_565 no
O17 Zn5 O20 P5 164(3) . . . 1_565 no
O19 Zn5 O20 P5 56(3) . . . 1_565 no
O18 Zn5 O20 P5 -72(3) 1_565 . . 1_565 no
O16 Zn5 O18 P4 97.2(9) . . 1_565 1_565 no
O17 Zn5 O18 P4 25.7(9) . . 1_565 1_565 no
O19 Zn5 O18 P4 148.5(7) . . 1_565 1_565 no
O20 Zn5 O18 P4 -89.7(9) . . 1_565 1_565 no
O6 P1 O4 Zn1 -22.5(9) . . . . no
O9 P1 O4 Zn1 -147.0(7) . . . . no
O21 P1 O4 Zn1 96.5(8) . . . . no
O4 P1 O6 Zn2 130.9(7) . . . . no
O9 P1 O6 Zn2 -106.4(7) . . . . no
O21 P1 O6 Zn2 12.1(8) . . . . no
O4 P1 O9 Zn3 -98.2(11) . . . 1_445 no
O6 P1 O9 Zn3 140.1(10) . . . 1_445 no
O21 P1 O9 Zn3 20.0(13) . . . 1_445 no
O13 P2 O7 Zn2 -156.4(7) . . . . no
O22 P2 O7 Zn2 -34.2(9) . . . . no
O7 P2 O13 Zn4 168.2(8) . . . . no
O22 P2 O13 Zn4 48.5(10) . . . . no
O23 P3 O19 Zn5 179(2) . . . . no
O23 P3 O19 O16 -39(3) . . . . no
O5 P3 O19 Zn5 -60.3(11) 1_665 . . . no
O5 P3 O19 O16 82(2) 1_665 . . . no
O19 P3 O5 Zn2 -98.0(9) . . 1_665 1_665 no
O23 P3 O5 Zn2 18(4) . . 1_665 1_665 no
O10 P4 O2 Zn1 101.0(9) . . . . no
O18 P4 O2 Zn1 -132.9(8) . . . . no
O24 P4 O2 Zn1 -14.1(10) . . . . no
O2 P4 O10 Zn3 128.7(7) . . . 1_545 no
O18 P4 O10 Zn3 3.9(9) . . . 1_545 no
O24 P4 O10 Zn3 -114.9(7) . . . 1_545 no
O2 P4 O18 Zn5 153.8(7) . . . 1_545 no
O10 P4 O18 Zn5 -80.3(8) . . . 1_545 no
O24 P4 O18 Zn5 36.1(9) . . . 1_545 no
O25 P5 O8 Zn2 -83.9(15) . . . . no
O15 P5 O8 Zn2 160.0(14) 1_545 . . . no
O20 P5 O8 Zn2 32.2(18) 1_545 . . . no
O8 P5 O15 Zn4 -168.2(9) . . 1_545 1_545 no
O25 P5 O15 Zn4 78.3(12) . . 1_545 1_545 no
O8 P5 O20 Zn5 93(3) . . 1_545 1_545 no
O25 P5 O20 Zn5 -151(3) . . 1_545 1_545 no
O11 P6 O3 Zn1 -92.3(6) . . . . no
O12 P6 O3 Zn1 147.5(6) . . . . no
O17 P6 O3 Zn1 23.3(7) . . . . no
O3 P6 O11 Zn3 -103.8(6) . . . 2_776 no
O12 P6 O11 Zn3 13.4(7) . . . 2_776 no
O17 P6 O11 Zn3 139.4(5) . . . 2_776 no
O3 P6 O12 Zn3 -163.3(8) . . . . no
O11 P6 O12 Zn3 78.9(10) . . . . no
O17 P6 O12 Zn3 -42.8(11) . . . . no
O3 P6 O17 Zn5 95.0(7) . . . . no
O11 P6 O17 Zn5 -148.7(6) . . . . no
O12 P6 O17 Zn5 -24.5(9) . . . . no
Zn5 O16 O19 P3 -152(2) . . . . no
C2 N1 C1 C4 68.7(16) . . . . no
C3 N1 C1 C4 -53.1(16) . . . . no
C1 N1 C2 C5 -53.9(16) . . . . no
C3 N1 C2 C5 68.4(14) . . . . no
C1 N1 C3 C6 70.2(15) . . . . no
C2 N1 C3 C6 -52.3(15) . . . . no
C5 N2 C4 C1 -53.0(16) . . . . no
C6 N2 C4 C1 68.7(16) . . . . no
C4 N2 C5 C2 67.9(14) . . . . no
C6 N2 C5 C2 -54.7(15) . . . . no
C4 N2 C6 C3 -51.7(15) . . . . no
C5 N2 C6 C3 70.8(15) . . . . no
C7 N3 C9 C12 52.9(14) . . . . no
C8 N3 C9 C12 -68.5(14) . . . . no
C7 N3 C8 C11 -70.3(14) . . . . no
C8 N3 C7 C10 53.0(12) . . . . no
C9 N3 C7 C10 -70.4(12) . . . . no
C9 N3 C8 C11 51.1(16) . . . . no
C11 N4 C10 C7 -70.5(14) . . . . no
C11 N4 C12 C9 51.6(16) . . . . no
C10 N4 C11 C8 53.0(15) . . . . no
C12 N4 C11 C8 -69.5(15) . . . . no
C12 N4 C10 C7 53.0(13) . . . . no
C10 N4 C12 C9 -70.7(14) . . . . no
N1 C1 C4 N2 -13.1(17) . . . . no
N1 C2 C5 N2 -12.6(15) . . . . no
N1 C3 C6 N2 -14.3(16) . . . . no
N3 C7 C10 N4 14.7(13) . . . . no
N3 C8 C11 N4 15.1(17) . . . . no
N3 C9 C12 N4 14.1(16) . . . . no
